data_4307011
loop_
_publ_author_name
'Amir H. Mahmoudkhani'
'George K. H. Shimizu'

_publ_contact_author_address
; 
Department of Chemistry, University of Calgary, Calgary, AB, Canada
;
_publ_contact_author_email gshimizu@ucalgary.ca
_publ_contact_author_fax +1-403-3912350
_publ_contact_author_name 'George K. H. Shimizu'
_publ_contact_author_phone +1-403-2205344
_publ_section_title
;
Three Guest-Including Coordination Solids from a Single Crystallization:
A Discrete Cage and Open-Channel Networks from 1-D Ladders and 1-D Ribbons
;
_journal_name_full 'Inorganic Chemistry'
_journal_page_first 1593
_journal_page_last 1602
_journal_paper_doi 10.1021/ic0615123
_journal_volume 46
_journal_year 2007
_chemical_formula_sum 'C44 H35 Cu N4 O11.25 S3'
_chemical_formula_weight 959.48
_chemical_name_systematic
;
 ?
;
_space_group_IT_number 2
_symmetry_cell_setting triclinic
_symmetry_space_group_name_Hall '-P 1'
_symmetry_space_group_name_H-M 'P -1'
_atom_sites_solution_hydrogens geom
_atom_sites_solution_primary direct
_atom_sites_solution_secondary difmap
_audit_creation_method SHELXL-97
_cell_angle_alpha 99.0790(10)
_cell_angle_beta 109.7950(10)
_cell_angle_gamma 102.6550(10)
_cell_formula_units_Z 4
_cell_length_a 17.1180(2)
_cell_length_b 21.2660(3)
_cell_length_c 21.8720(4)
_cell_measurement_temperature 173(2)
_cell_volume 7072.4(2)
_computing_structure_refinement 'SHELXL-97 (Sheldrick, 1997)'
_diffrn_ambient_temperature 173(2)
_diffrn_measured_fraction_theta_full 0.995
_diffrn_measured_fraction_theta_max 0.995
_diffrn_radiation_monochromator graphite
_diffrn_radiation_source 'fine-focus sealed tube'
_diffrn_radiation_type MoK\a
_diffrn_radiation_wavelength 0.71073
_diffrn_reflns_av_R_equivalents 0.0751
_diffrn_reflns_av_sigmaI/netI 0.0441
_diffrn_reflns_limit_h_max 20
_diffrn_reflns_limit_h_min -20
_diffrn_reflns_limit_k_max 25
_diffrn_reflns_limit_k_min -25
_diffrn_reflns_limit_l_max 26
_diffrn_reflns_limit_l_min -25
_diffrn_reflns_number 130202
_diffrn_reflns_theta_full 25.00
_diffrn_reflns_theta_max 25.00
_diffrn_reflns_theta_min 1.02
_exptl_absorpt_coefficient_mu 0.438
_exptl_absorpt_correction_T_max 0.9183
_exptl_absorpt_correction_T_min 0.8705
_exptl_absorpt_process_details psi-scan
_exptl_crystal_density_diffrn 0.901
_exptl_crystal_density_method 'not measured'
_exptl_crystal_F_000 1976
_refine_diff_density_max 4.994
_refine_diff_density_min -2.741
_refine_diff_density_rms 0.200
_refine_ls_extinction_method none
_refine_ls_goodness_of_fit_ref 1.472
_refine_ls_hydrogen_treatment mixed
_refine_ls_matrix_type full
_refine_ls_number_parameters 1038
_refine_ls_number_reflns 24771
_refine_ls_number_restraints 18
_refine_ls_restrained_S_all 1.482
_refine_ls_R_factor_all 0.1519
_refine_ls_R_factor_gt 0.1343
_refine_ls_shift/su_max 0.003
_refine_ls_shift/su_mean 0.000
_refine_ls_structure_factor_coef Fsqd
_refine_ls_weighting_details 'calc w=1/[\s^2^(Fo^2^)+(0.2000P)^2^+0.0000P] where P=(Fo^2^+2Fc^2^)/3'
_refine_ls_weighting_scheme calc
_refine_ls_wR_factor_gt 0.3454
_refine_ls_wR_factor_ref 0.3698
_reflns_number_gt 17436
_reflns_number_total 24771
_reflns_threshold_expression >2sigma(I)
_cod_data_source_file ic0615123si20060814_082822_4.cif
_cod_data_source_block Compound_4
_cod_depositor_comments
;
The following automatic conversions were performed:
'_symmetry_cell_setting' value 'Triclinic' changed to 'triclinic'
according to '/home/saulius/struct/CIF-dictionaries/cif_core.dic'
dictionary named 'cif_core.dic' version 2.4.1 from 2010-06-29.

Automatic conversion script
Id: cif_fix_enum 1527 2010-12-29 10:47:43Z saulius 
;
_cod_original_cell_volume 7072.39(18)
_cod_database_code 4307011

loop_
_symmetry_equiv_pos_as_xyz
'x, y, z'
'-x, -y, -z'

loop_
_atom_site_label
_atom_site_type_symbol
_atom_site_fract_x
_atom_site_fract_y
_atom_site_fract_z
_atom_site_U_iso_or_equiv
_atom_site_adp_type
_atom_site_occupancy
_atom_site_symmetry_multiplicity
_atom_site_calc_flag
_atom_site_refinement_flags
_atom_site_disorder_assembly
_atom_site_disorder_group
O31 O -1.1661(7) 1.3367(8) -0.6593(9) 0.150 Uiso 0.510(7) 1 d PD A 1
O32 O -1.0794(12) 1.2760(5) -0.6694(10) 0.150 Uiso 0.510(7) 1 d PD A 1
O33 O -1.0449(11) 1.3910(7) -0.6790(9) 0.150 Uiso 0.510(7) 1 d PD A 1
O31' O -1.1220(10) 1.3936(7) -0.6645(9) 0.150 Uiso 0.490(7) 1 d PD A 2
O32' O -1.1279(10) 1.2792(5) -0.6720(9) 0.150 Uiso 0.490(7) 1 d PD A 2
O33' O -1.0037(8) 1.3568(8) -0.6682(9) 0.150 Uiso 0.490(7) 1 d PD A 2
C1A C -0.8095(3) 1.4197(2) -0.2423(2) 0.0269(9) Uani 1 1 d . . .
C1B C -0.0670(3) 1.0421(2) 0.2414(2) 0.0271(9) Uani 1 1 d . . .
C2A C -0.8531(2) 1.4484(2) -0.2064(2) 0.0249(9) Uani 1 1 d . . .
H2A H -0.8297 1.4595 -0.1587 0.030 Uiso 1 1 calc R . .
C2B C -0.1467(2) 1.0520(2) 0.2060(2) 0.0242(8) Uani 1 1 d . . .
H2B H -0.1706 1.0396 0.1583 0.029 Uiso 1 1 calc R . .
C3A C -0.9320(3) 1.4604(2) -0.2423(2) 0.0266(9) Uani 1 1 d . . .
C3B C -0.1915(3) 1.0802(2) 0.2409(2) 0.0265(9) Uani 1 1 d . . .
C4A C -0.9648(3) 1.4442(2) -0.3103(2) 0.0354(10) Uani 1 1 d . . .
H4A H -1.0179 1.4524 -0.3335 0.043 Uiso 1 1 calc R . .
C4B C -0.1545(3) 1.0992(2) 0.3100(2) 0.0360(11) Uani 1 1 d . . .
H4B H -0.1835 1.1198 0.3336 0.043 Uiso 1 1 calc R . .
C5A C -0.9236(3) 1.4159(3) -0.3475(2) 0.0398(11) Uani 1 1 d . . .
C5B C -0.0759(3) 1.0890(2) 0.3466(2) 0.0355(10) Uani 1 1 d . . .
C6A C -0.8449(3) 1.4045(2) -0.3119(2) 0.0354(11) Uani 1 1 d . . .
H6A H -0.8151 1.3858 -0.3361 0.043 Uiso 1 1 calc R . .
C6B C -0.0335(3) 1.0598(2) 0.3108(2) 0.0356(10) Uani 1 1 d . . .
H6B H 0.0196 1.0518 0.3348 0.043 Uiso 1 1 calc R . .
C11 C 0.0508(4) 0.7112(3) -0.1166(3) 0.0682(19) Uani 1 1 d . . .
H11 H 0.0179 0.6692 -0.1161 0.082 Uiso 1 1 calc R . .
C11A C -0.7249(3) 1.4100(2) -0.2046(2) 0.0281(9) Uani 1 1 d . . .
C11B C -0.0187(3) 1.0135(2) 0.2041(2) 0.0278(9) Uani 1 1 d . . .
C12 C 0.0868(5) 0.7120(3) -0.1628(4) 0.0724(19) Uani 1 1 d . . .
H12 H 0.0799 0.6721 -0.1933 0.087 Uiso 1 1 calc R . .
C12A C -0.6996(3) 1.3573(2) -0.2332(2) 0.0354(10) Uani 1 1 d . . .
H12A H -0.7383 1.3272 -0.2749 0.042 Uiso 1 1 calc R . .
C12B C -0.0198(3) 1.0292(2) 0.1444(2) 0.0312(10) Uani 1 1 d . . .
H12B H -0.0533 1.0572 0.1269 0.037 Uiso 1 1 calc R . .
C13 C 0.1345(5) 0.7735(3) -0.1643(3) 0.070(2) Uani 1 1 d . . .
H13 H 0.1550 0.7777 -0.1991 0.084 Uiso 1 1 calc R . .
C13A C -0.6203(3) 1.3497(3) -0.2013(3) 0.0421(12) Uani 1 1 d . . .
H13A H -0.6032 1.3153 -0.2219 0.050 Uiso 1 1 calc R . .
C13B C 0.0268(3) 1.0051(2) 0.1096(2) 0.0360(10) Uani 1 1 d . . .
H13B H 0.0244 1.0152 0.0683 0.043 Uiso 1 1 calc R . .
C14 C 0.1506(4) 0.8270(3) -0.1144(3) 0.0530(14) Uani 1 1 d . . .
H14 H 0.1880 0.8687 -0.1112 0.064 Uiso 1 1 calc R . .
C14A C -0.5634(3) 1.3920(2) -0.1386(3) 0.0372(11) Uani 1 1 d . . .
C14B C 0.0777(3) 0.9652(2) 0.1381(3) 0.0354(11) Uani 1 1 d . . .
C15 C 0.1134(4) 0.8213(3) -0.0690(3) 0.0487(13) Uani 1 1 d . . .
H15 H 0.1276 0.8594 -0.0335 0.058 Uiso 1 1 calc R . .
C15A C -0.5885(3) 1.4416(3) -0.1087(3) 0.0414(12) Uani 1 1 d . . .
H15A H -0.5515 1.4695 -0.0654 0.050 Uiso 1 1 calc R . .
C15B C 0.0788(3) 0.9489(2) 0.1968(3) 0.0385(11) Uani 1 1 d . . .
H15B H 0.1131 0.9217 0.2150 0.046 Uiso 1 1 calc R . .
C16A C -0.6700(3) 1.4506(2) -0.1430(2) 0.0341(10) Uani 1 1 d . . .
H16A H -0.6868 1.4855 -0.1229 0.041 Uiso 1 1 calc R . .
C16B C 0.0298(3) 0.9721(2) 0.2296(2) 0.0347(10) Uani 1 1 d . . .
H16B H 0.0294 0.9597 0.2694 0.042 Uiso 1 1 calc R . .
C21 C -0.1269(4) 0.7795(3) -0.1083(3) 0.0606(15) Uani 1 1 d . . .
H21 H -0.1128 0.7480 -0.1355 0.073 Uiso 1 1 calc R . .
C21A C -0.9788(2) 1.4890(2) -0.2040(2) 0.0244(8) Uani 1 1 d . . .
C21B C -0.0398(5) 1.1084(4) 0.4198(4) 0.080 Uiso 1 1 d . . .
C22 C -0.1900(4) 0.8083(3) -0.1391(4) 0.0742(19) Uani 1 1 d . . .
H22 H -0.2202 0.7962 -0.1865 0.089 Uiso 1 1 calc R . .
C22A C -0.9721(3) 1.4784(2) -0.1414(2) 0.0319(10) Uani 1 1 d . . .
H22A H -0.9349 1.4537 -0.1214 0.038 Uiso 1 1 calc R . .
C22B C 0.0064(5) 1.0718(4) 0.4583(4) 0.080 Uiso 1 1 d . . .
H22B H 0.0144 1.0331 0.4360 0.096 Uiso 1 1 calc R . .
C23 C -0.2082(4) 0.8569(3) -0.0966(4) 0.073(2) Uani 1 1 d . . .
H23 H -0.2531 0.8763 -0.1148 0.087 Uiso 1 1 calc R . .
C23A C -1.0194(3) 1.5036(2) -0.1074(2) 0.0358(10) Uani 1 1 d . . .
H23A H -1.0139 1.4966 -0.0645 0.043 Uiso 1 1 calc R . .
C23B C 0.0406(5) 1.0906(4) 0.5274(4) 0.080 Uiso 1 1 d . . .
H23B H 0.0722 1.0648 0.5518 0.096 Uiso 1 1 calc R . .
C24 C -0.1615(4) 0.8738(3) -0.0326(4) 0.068(2) Uani 1 1 d . . .
H24 H -0.1695 0.9088 -0.0047 0.082 Uiso 1 1 calc R . .
C24A C -1.0742(3) 1.5388(2) -0.1372(3) 0.0344(11) Uani 1 1 d . . .
C24B C 0.0299(5) 1.1465(4) 0.5623(4) 0.080 Uiso 1 1 d . . .
C25 C -0.1004(3) 0.8426(3) -0.0034(3) 0.0511(14) Uani 1 1 d . . .
H25 H -0.0693 0.8555 0.0439 0.061 Uiso 1 1 calc R . .
C25A C -1.0805(3) 1.5506(2) -0.1983(3) 0.0400(11) Uani 1 1 d . . .
H25A H -1.1187 1.5747 -0.2181 0.048 Uiso 1 1 calc R . .
C25B C -0.0207(5) 1.1797(4) 0.5244(4) 0.080 Uiso 1 1 d . . .
H25B H -0.0347 1.2150 0.5469 0.096 Uiso 1 1 calc R . .
C26A C -1.0317(3) 1.5278(2) -0.2319(2) 0.0358(10) Uani 1 1 d . . .
H26A H -1.0342 1.5384 -0.2730 0.043 Uiso 1 1 calc R . .
C26B C -0.0519(5) 1.1639(4) 0.4551(4) 0.080 Uiso 1 1 d . . .
H26B H -0.0818 1.1908 0.4313 0.096 Uiso 1 1 calc R . .
C31 C -0.1122(4) 0.6948(3) 0.0596(3) 0.0520(14) Uani 1 1 d . . .
H31 H -0.1477 0.6732 0.0138 0.062 Uiso 1 1 calc R . .
C31B C -0.2769(3) 1.0883(2) 0.2023(2) 0.0269(9) Uani 1 1 d . . .
C32 C -0.1441(4) 0.6792(3) 0.1079(3) 0.0552(14) Uani 1 1 d . . .
H32 H -0.1989 0.6477 0.0961 0.066 Uiso 1 1 calc R . .
C32B C -0.3352(3) 1.0432(2) 0.1434(2) 0.0298(9) Uani 1 1 d . . .
H32B H -0.3192 1.0068 0.1252 0.036 Uiso 1 1 calc R . .
C33 C -0.0930(2) 0.71122(19) 0.1720(2) 0.078(2) Uani 1 1 d . . .
H33 H -0.1141 0.7056 0.2064 0.093 Uiso 1 1 calc R . .
C33B C -0.4173(2) 1.04982(19) 0.1095(2) 0.0351(10) Uani 1 1 d R . .
H33B H -0.4568 1.0182 0.0689 0.042 Uiso 1 1 d R . .
C34 C -0.0074(5) 0.7537(4) 0.1893(3) 0.082(2) Uani 1 1 d . . .
H34 H 0.0312 0.7726 0.2349 0.098 Uiso 1 1 calc R . .
C34B C -0.4391(3) 1.1035(2) 0.1365(2) 0.0307(10) Uani 1 1 d . . .
C35 C 0.0162(5) 0.7658(3) 0.1392(3) 0.0714(18) Uani 1 1 d . . .
H35 H 0.0718 0.7956 0.1497 0.086 Uiso 1 1 calc R . .
C35B C -0.3815(3) 1.1504(2) 0.1949(2) 0.0358(11) Uani 1 1 d . . .
H35B H -0.3979 1.1871 0.2120 0.043 Uiso 1 1 calc R . .
C36B C -0.3003(3) 1.1444(2) 0.2285(2) 0.0324(10) Uani 1 1 d . . .
H36B H -0.2605 1.1769 0.2683 0.039 Uiso 1 1 calc R . .
C31A C -0.9604(3) 1.3993(3) -0.4220(2) 0.0653(16) Uiso 1 1 d G . .
C32A C -1.0049(4) 1.4394(2) -0.4551(3) 0.104(3) Uiso 1 1 d G . .
H32A H -1.0107 1.4775 -0.4300 0.125 Uiso 1 1 calc R . .
C33A C -1.0408(4) 1.4235(3) -0.5249(3) 0.108(3) Uiso 1 1 d G . .
H33A H -1.0712 1.4509 -0.5474 0.130 Uiso 1 1 calc R . .
C34A C -1.0323(4) 1.3677(3) -0.5616(2) 0.085(2) Uiso 1 1 d G A .
C35A C -0.9878(4) 1.3276(2) -0.5285(3) 0.104(3) Uiso 1 1 d G . .
H35A H -0.9820 1.2895 -0.5536 0.125 Uiso 1 1 calc R . .
C36A C -0.9519(3) 1.3435(2) -0.4588(3) 0.106(3) Uiso 1 1 d G . .
H36A H -0.9215 1.3161 -0.4362 0.127 Uiso 1 1 calc R . .
C41 C 0.0925(4) 0.6519(3) 0.0398(4) 0.0613(17) Uani 1 1 d . . .
H41 H 0.0339 0.6247 0.0220 0.074 Uiso 1 1 calc R . .
C42 C 0.1567(4) 0.6220(3) 0.0608(4) 0.074(2) Uani 1 1 d . . .
H42 H 0.1414 0.5753 0.0567 0.089 Uiso 1 1 calc R . .
C43 C 0.2390(5) 0.6566(3) 0.0864(4) 0.0718(19) Uani 1 1 d . . .
H43 H 0.2832 0.6364 0.1040 0.086 Uiso 1 1 calc R . .
C44 C 0.2598(4) 0.7239(3) 0.0872(4) 0.075(2) Uani 1 1 d . . .
H44 H 0.3185 0.7497 0.1013 0.090 Uiso 1 1 calc R . .
C45 C 0.1930(4) 0.7521(3) 0.0671(4) 0.0617(16) Uani 1 1 d . . .
H45 H 0.2067 0.7985 0.0700 0.074 Uiso 1 1 calc R . .
C51 C -0.4045(4) 1.1545(3) -0.0055(3) 0.0522(14) Uani 1 1 d . . .
H51 H -0.3884 1.1658 0.0418 0.063 Uiso 1 1 calc R . .
C52 C -0.3719(4) 1.1094(3) -0.0321(4) 0.072(2) Uani 1 1 d . . .
H52 H -0.3357 1.0888 -0.0039 0.086 Uiso 1 1 calc R . .
C53 C -0.3915(5) 1.0940(3) -0.0990(4) 0.073(2) Uani 1 1 d . . .
H53 H -0.3650 1.0658 -0.1179 0.087 Uiso 1 1 calc R . .
C54 C -0.4516(5) 1.1205(3) -0.1399(4) 0.0735(18) Uani 1 1 d . . .
H54 H -0.4704 1.1080 -0.1874 0.088 Uiso 1 1 calc R . .
C55 C -0.4827(4) 1.1649(3) -0.1095(3) 0.0579(15) Uani 1 1 d . . .
H55 H -0.5233 1.1832 -0.1367 0.069 Uiso 1 1 calc R . .
C61 C -0.6823(3) 1.1432(3) -0.0705(3) 0.0499(13) Uani 1 1 d . . .
H61 H -0.6595 1.1211 -0.0371 0.060 Uiso 1 1 calc R . .
C62 C -0.7677(4) 1.1159(3) -0.1150(3) 0.0540(14) Uani 1 1 d . . .
H62 H -0.8028 1.0768 -0.1108 0.065 Uiso 1 1 calc R . .
C63 C -0.8011(4) 1.1446(3) -0.1641(3) 0.0642(18) Uani 1 1 d . . .
H63 H -0.8575 1.1236 -0.1980 0.077 Uiso 1 1 calc R . .
C64 C -0.7523(4) 1.2052(3) -0.1646(4) 0.074(2) Uani 1 1 d . . .
H64 H -0.7759 1.2287 -0.1963 0.089 Uiso 1 1 calc R . .
C65 C -0.6688(4) 1.2306(3) -0.1181(3) 0.0686(19) Uani 1 1 d . . .
H65 H -0.6357 1.2728 -0.1181 0.082 Uiso 1 1 calc R . .
C71 C -0.6261(4) 1.2815(3) 0.0656(3) 0.0607(16) Uani 1 1 d . . .
H71 H -0.6381 1.2360 0.0668 0.073 Uiso 1 1 calc R . .
C72 C -0.6721(4) 1.3204(3) 0.0877(4) 0.080(2) Uani 1 1 d . . .
H72 H -0.7153 1.3021 0.1033 0.096 Uiso 1 1 calc R . .
C73 C -0.6518(5) 1.3871(3) 0.0857(4) 0.0700(19) Uani 1 1 d . . .
H73 H -0.6783 1.4162 0.1033 0.084 Uiso 1 1 calc R . .
C74 C -0.5955(4) 1.4095(3) 0.0594(4) 0.075(2) Uani 1 1 d . . .
H74 H -0.5852 1.4536 0.0541 0.091 Uiso 1 1 calc R . .
C75 C -0.5518(4) 1.3684(3) 0.0397(4) 0.0608(17) Uani 1 1 d . . .
H75 H -0.5097 1.3868 0.0231 0.073 Uiso 1 1 calc R . .
C81 C -0.3805(4) 1.3028(3) 0.1370(3) 0.0662(16) Uani 1 1 d . . .
H81 H -0.4265 1.2794 0.1473 0.079 Uiso 1 1 calc R . .
C82 C -0.3030(5) 1.3407(3) 0.1878(3) 0.083(2) Uani 1 1 d . . .
H82 H -0.2960 1.3456 0.2334 0.100 Uiso 1 1 calc R . .
C83 C -0.2319(5) 1.3731(3) 0.1707(4) 0.090(3) Uani 1 1 d . . .
H83 H -0.1751 1.3929 0.2043 0.108 Uiso 1 1 calc R . .
C84 C -0.2482(3) 1.3745(3) 0.1072(3) 0.0558(15) Uani 1 1 d . . .
H84 H -0.2068 1.4014 0.0950 0.067 Uiso 1 1 calc R . .
C85 C -0.3287(3) 1.3347(3) 0.0592(3) 0.0512(14) Uani 1 1 d . . .
H85 H -0.3389 1.3334 0.0134 0.061 Uiso 1 1 calc R . .
N1 N 0.0575(3) 0.76468(17) -0.07151(19) 0.0343(9) Uani 1 1 d . . .
N2 N -0.0847(3) 0.79492(19) -0.0409(2) 0.0378(9) Uani 1 1 d . . .
N3 N -0.0368(3) 0.73705(18) 0.0728(2) 0.0372(9) Uani 1 1 d . . .
N4 N 0.1065(3) 0.71460(18) 0.04258(19) 0.0348(9) Uani 1 1 d . . .
N5 N -0.4577(3) 1.18354(18) -0.0422(2) 0.0365(9) Uani 1 1 d . . .
N6 N -0.6300(3) 1.19950(18) -0.0721(2) 0.0367(9) Uani 1 1 d . . .
N7 N -0.5633(3) 1.30715(18) 0.04199(19) 0.0347(9) Uani 1 1 d . . .
N8 N -0.3908(3) 1.29921(18) 0.07181(19) 0.0353(9) Uani 1 1 d . . .
O1W O -1.2355(2) 1.50776(19) 0.02974(17) 0.0490(9) Uani 1 1 d . . .
O2W O 0.23371(19) 0.99212(16) -0.03202(15) 0.0344(7) Uani 1 1 d . . .
O3W O -0.5013(4) 1.2058(3) -0.3772(3) 0.0480(14) Uiso 0.60 1 d P . .
O4W O -0.6232(4) 1.3956(3) -0.6245(3) 0.0447(16) Uiso 0.50 1 d P . .
O5W O -0.6040(7) 1.0179(5) -0.5890(5) 0.066(3) Uiso 0.40 1 d P . .
O6W O -0.4805(10) 1.1920(7) -0.5859(8) 0.076(4) Uiso 0.30 1 d P . .
O7W O 0.3555(11) 1.0619(8) 0.2249(9) 0.047(4) Uiso 0.20 1 d P . .
O8W O -0.5171(12) 1.2190(9) -0.2618(10) 0.056(5) Uiso 0.20 1 d P . .
O9W O -0.7576(14) 1.3494(11) -0.7499(11) 0.069(6) Uiso 0.20 1 d P . .
O11 O -0.4802(2) 1.31814(16) -0.07703(19) 0.0454(9) Uani 1 1 d . . .
O12 O -0.4141(2) 1.43619(18) -0.0383(3) 0.0791(17) Uani 1 1 d . . .
O13 O -0.4229(4) 1.3751(4) -0.1452(3) 0.129(3) Uani 1 1 d . . .
O21 O -1.2224(3) 1.5500(3) -0.1423(3) 0.105(2) Uani 1 1 d . . .
O22 O -1.0966(2) 1.64359(15) -0.07549(19) 0.0434(8) Uani 1 1 d . . .
O23 O -1.1218(3) 1.54527(19) -0.0362(3) 0.0716(15) Uani 1 1 d . . .
O41 O 0.1010(2) 0.86197(14) 0.07427(18) 0.0390(8) Uani 1 1 d . . .
O42 O 0.1258(4) 0.9619(2) 0.0366(3) 0.0829(18) Uani 1 1 d . . .
O43 O 0.2260(3) 0.9536(3) 0.1419(3) 0.115(3) Uani 1 1 d . . .
O51 O -0.5274(2) 1.17470(16) 0.07326(17) 0.0383(8) Uani 1 1 d . . .
O52 O -0.5890(2) 1.05670(17) 0.0349(3) 0.0745(15) Uani 1 1 d . . .
O53 O -0.5829(3) 1.1181(4) 0.1412(3) 0.105(2) Uani 1 1 d . . .
O61 O 0.1651(5) 1.1767(4) 0.6605(5) 0.150 Uiso 1 1 d D . .
O62 O 0.0675(6) 1.2337(3) 0.6710(5) 0.150 Uiso 1 1 d D . .
O63 O 0.0487(6) 1.1151(4) 0.6721(5) 0.150 Uiso 1 1 d D . .
S1 S -0.46173(8) 1.37927(8) -0.09758(8) 0.0516(4) Uani 1 1 d . . .
S2 S -1.13464(8) 1.57145(6) -0.09547(8) 0.0464(4) Uani 1 1 d . . .
S3 S -1.0778(3) 1.34446(17) -0.65063(10) 0.1428(14) Uani 1 1 d D . .
S4 S 0.13821(8) 0.93370(6) 0.09523(8) 0.0444(4) Uani 1 1 d . . .
S5 S -0.54343(7) 1.11353(6) 0.09389(7) 0.0399(3) Uani 1 1 d . . .
S6 S 0.0737(3) 1.17105(18) 0.65043(10) 0.1544(15) Uani 1 1 d D . .
Cu1 Cu 0.00978(4) 0.75427(2) 0.00116(2) 0.0318(2) Uani 1 1 d . . .
Cu2 Cu -0.50942(3) 1.24615(2) -0.00005(2) 0.0318(2) Uani 1 1 d . . .

loop_
_atom_site_aniso_label
_atom_site_aniso_U_11
_atom_site_aniso_U_22
_atom_site_aniso_U_33
_atom_site_aniso_U_23
_atom_site_aniso_U_13
_atom_site_aniso_U_12
C1A 0.022(2) 0.039(2) 0.024(2) 0.0068(18) 0.0082(17) 0.0165(18)
C1B 0.022(2) 0.040(2) 0.021(2) 0.0027(18) 0.0091(17) 0.0164(18)
C2A 0.0175(19) 0.035(2) 0.026(2) 0.0061(18) 0.0107(17) 0.0128(17)
C2B 0.0179(19) 0.037(2) 0.020(2) 0.0029(17) 0.0072(16) 0.0167(17)
C3A 0.020(2) 0.040(2) 0.021(2) 0.0038(18) 0.0062(17) 0.0165(18)
C3B 0.024(2) 0.039(2) 0.021(2) 0.0080(18) 0.0094(17) 0.0174(18)
C4A 0.028(2) 0.055(3) 0.031(2) 0.011(2) 0.0099(19) 0.029(2)
C4B 0.038(3) 0.054(3) 0.029(2) 0.009(2) 0.016(2) 0.033(2)
C5A 0.044(3) 0.058(3) 0.023(2) 0.005(2) 0.010(2) 0.034(2)
C5B 0.031(2) 0.057(3) 0.020(2) 0.003(2) 0.0064(18) 0.027(2)
C6A 0.029(2) 0.056(3) 0.028(2) 0.005(2) 0.0108(19) 0.032(2)
C6B 0.028(2) 0.056(3) 0.024(2) 0.006(2) 0.0033(18) 0.028(2)
C11 0.088(5) 0.041(3) 0.074(4) 0.006(3) 0.053(4) -0.013(3)
C11A 0.024(2) 0.043(2) 0.029(2) 0.0150(19) 0.0117(18) 0.0242(19)
C11B 0.020(2) 0.035(2) 0.026(2) -0.0016(18) 0.0081(17) 0.0126(17)
C12 0.089(5) 0.055(3) 0.088(5) 0.005(3) 0.068(4) 0.008(3)
C12A 0.038(3) 0.044(3) 0.034(2) 0.014(2) 0.018(2) 0.024(2)
C12B 0.029(2) 0.040(2) 0.034(2) 0.008(2) 0.018(2) 0.0215(19)
C13 0.107(5) 0.058(4) 0.042(3) 0.009(3) 0.045(4) -0.006(3)
C13A 0.047(3) 0.057(3) 0.051(3) 0.032(3) 0.029(3) 0.043(3)
C13B 0.034(2) 0.039(2) 0.043(3) 0.006(2) 0.024(2) 0.015(2)
C14 0.070(4) 0.038(3) 0.062(4) 0.014(3) 0.040(3) 0.011(3)
C14A 0.023(2) 0.049(3) 0.060(3) 0.038(3) 0.022(2) 0.024(2)
C14B 0.030(2) 0.026(2) 0.053(3) -0.004(2) 0.025(2) 0.0093(18)
C15 0.064(4) 0.036(3) 0.058(3) 0.005(2) 0.041(3) 0.014(2)
C15A 0.021(2) 0.054(3) 0.049(3) 0.019(2) 0.006(2) 0.018(2)
C15B 0.034(3) 0.034(2) 0.051(3) 0.003(2) 0.019(2) 0.019(2)
C16A 0.023(2) 0.046(3) 0.035(3) 0.009(2) 0.0082(19) 0.021(2)
C16B 0.029(2) 0.042(3) 0.035(2) 0.003(2) 0.013(2) 0.020(2)
C21 0.058(4) 0.063(4) 0.068(4) 0.023(3) 0.027(3) 0.025(3)
C21A 0.0188(19) 0.032(2) 0.025(2) 0.0029(17) 0.0096(17) 0.0141(16)
C22 0.067(4) 0.080(4) 0.076(5) 0.038(4) 0.013(4) 0.033(4)
C22A 0.029(2) 0.043(2) 0.033(2) 0.007(2) 0.017(2) 0.020(2)
C23 0.053(4) 0.065(4) 0.097(6) 0.030(4) 0.009(4) 0.037(3)
C23A 0.033(2) 0.044(3) 0.038(3) 0.004(2) 0.022(2) 0.018(2)
C24 0.051(4) 0.039(3) 0.131(7) 0.023(4) 0.045(4) 0.032(3)
C24A 0.026(2) 0.023(2) 0.053(3) -0.008(2) 0.021(2) 0.0084(17)
C25 0.037(3) 0.038(3) 0.084(4) 0.012(3) 0.028(3) 0.016(2)
C25A 0.035(3) 0.042(3) 0.047(3) -0.001(2) 0.016(2) 0.026(2)
C26A 0.033(2) 0.041(3) 0.035(2) 0.003(2) 0.010(2) 0.023(2)
C31 0.043(3) 0.055(3) 0.060(3) -0.006(3) 0.033(3) 0.013(3)
C31B 0.025(2) 0.039(2) 0.026(2) 0.0127(19) 0.0121(18) 0.0201(18)
C32 0.054(3) 0.052(3) 0.062(4) 0.005(3) 0.034(3) 0.011(3)
C32B 0.025(2) 0.039(2) 0.030(2) 0.0079(19) 0.0104(18) 0.0193(19)
C33 0.123(6) 0.058(4) 0.062(4) 0.020(3) 0.062(4) 0.000(4)
C33B 0.019(2) 0.041(3) 0.043(3) 0.013(2) 0.0061(19) 0.0120(19)
C34 0.105(6) 0.082(5) 0.054(4) 0.015(3) 0.042(4) 0.002(4)
C34B 0.023(2) 0.037(2) 0.046(3) 0.024(2) 0.016(2) 0.0201(18)
C35 0.068(4) 0.075(4) 0.053(4) 0.003(3) 0.023(3) -0.002(3)
C35B 0.037(3) 0.042(3) 0.044(3) 0.020(2) 0.022(2) 0.026(2)
C36B 0.030(2) 0.042(2) 0.032(2) 0.008(2) 0.0135(19) 0.020(2)
C41 0.032(3) 0.040(3) 0.105(5) 0.016(3) 0.018(3) 0.014(2)
C42 0.055(4) 0.043(3) 0.152(7) 0.044(4) 0.052(4) 0.036(3)
C43 0.067(4) 0.070(4) 0.094(5) 0.035(4) 0.027(4) 0.045(4)
C44 0.040(3) 0.066(4) 0.124(6) 0.032(4) 0.034(4) 0.015(3)
C45 0.039(3) 0.048(3) 0.102(5) 0.021(3) 0.031(3) 0.014(2)
C51 0.045(3) 0.048(3) 0.085(4) 0.033(3) 0.037(3) 0.026(3)
C52 0.069(4) 0.054(4) 0.141(7) 0.056(4) 0.068(5) 0.049(3)
C53 0.099(6) 0.056(4) 0.101(6) 0.025(4) 0.064(5) 0.053(4)
C54 0.085(5) 0.059(4) 0.085(5) 0.007(3) 0.046(4) 0.025(3)
C55 0.059(4) 0.048(3) 0.072(4) 0.015(3) 0.030(3) 0.019(3)
C61 0.044(3) 0.046(3) 0.058(3) 0.022(3) 0.010(3) 0.019(2)
C62 0.046(3) 0.043(3) 0.058(4) 0.012(3) 0.008(3) 0.003(2)
C63 0.049(3) 0.060(3) 0.048(3) 0.017(3) -0.008(3) -0.011(3)
C64 0.047(4) 0.076(4) 0.077(4) 0.036(4) -0.004(3) 0.007(3)
C65 0.040(3) 0.062(4) 0.080(4) 0.042(3) 0.000(3) -0.009(3)
C71 0.057(4) 0.050(3) 0.092(5) 0.024(3) 0.044(4) 0.021(3)
C72 0.065(4) 0.077(4) 0.139(7) 0.039(4) 0.077(5) 0.031(4)
C73 0.085(5) 0.056(4) 0.090(5) 0.011(3) 0.048(4) 0.043(4)
C74 0.074(4) 0.037(3) 0.152(7) 0.038(4) 0.068(5) 0.038(3)
C75 0.062(4) 0.047(3) 0.104(5) 0.034(3) 0.053(4) 0.031(3)
C81 0.063(4) 0.070(4) 0.055(4) 0.014(3) 0.017(3) 0.009(3)
C82 0.079(5) 0.079(4) 0.048(4) 0.022(3) -0.010(3) -0.012(4)
C83 0.071(5) 0.069(4) 0.064(4) 0.026(4) -0.018(3) -0.042(4)
C84 0.032(3) 0.068(4) 0.062(4) 0.028(3) 0.011(3) 0.009(3)
C85 0.031(3) 0.078(4) 0.056(3) 0.038(3) 0.016(2) 0.024(3)
N1 0.052(2) 0.0264(18) 0.033(2) 0.0107(16) 0.0222(19) 0.0163(17)
N2 0.052(2) 0.033(2) 0.037(2) 0.0126(17) 0.0170(19) 0.0277(19)
N3 0.043(2) 0.0303(19) 0.037(2) 0.0073(17) 0.0135(19) 0.0132(17)
N4 0.043(2) 0.032(2) 0.035(2) 0.0075(17) 0.0170(18) 0.0205(17)
N5 0.040(2) 0.0303(19) 0.039(2) 0.0078(17) 0.0098(18) 0.0199(17)
N6 0.036(2) 0.032(2) 0.039(2) 0.0102(17) 0.0061(18) 0.0156(17)
N7 0.040(2) 0.0280(19) 0.037(2) 0.0094(16) 0.0102(18) 0.0180(16)
N8 0.041(2) 0.0298(19) 0.032(2) 0.0092(16) 0.0086(17) 0.0121(17)
O1W 0.0264(17) 0.077(3) 0.0325(19) 0.0065(17) 0.0119(14) -0.0014(17)
O2W 0.0265(16) 0.0442(18) 0.0316(17) 0.0078(14) 0.0136(13) 0.0064(13)
O11 0.0323(18) 0.0418(18) 0.061(2) 0.0275(17) 0.0059(16) 0.0187(15)
O12 0.0210(18) 0.038(2) 0.136(4) 0.025(2) -0.017(2) 0.0019(15)
O13 0.082(4) 0.271(8) 0.153(6) 0.162(6) 0.091(4) 0.131(5)
O21 0.032(2) 0.119(4) 0.129(5) -0.056(4) 0.030(3) 0.017(2)
O22 0.056(2) 0.0232(15) 0.062(2) 0.0008(15) 0.0394(19) 0.0141(15)
O23 0.113(4) 0.049(2) 0.122(4) 0.047(3) 0.105(4) 0.044(2)
O41 0.046(2) 0.0230(15) 0.054(2) -0.0057(14) 0.0330(17) 0.0109(14)
O42 0.147(5) 0.055(2) 0.137(4) 0.057(3) 0.128(4) 0.064(3)
O43 0.023(2) 0.112(4) 0.156(5) -0.074(4) 0.025(3) 0.006(2)
O51 0.0286(16) 0.0364(17) 0.052(2) 0.0241(16) 0.0077(15) 0.0169(13)
O52 0.0293(19) 0.0313(18) 0.120(4) 0.011(2) -0.020(2) 0.0098(15)
O53 0.074(3) 0.220(7) 0.122(4) 0.126(5) 0.082(3) 0.109(4)
S1 0.0233(6) 0.0706(9) 0.0850(10) 0.0535(9) 0.0251(7) 0.0300(6)
S2 0.0350(7) 0.0345(6) 0.0748(10) -0.0069(6) 0.0367(7) 0.0105(5)
S3 0.228(4) 0.139(2) 0.0254(9) 0.0022(11) -0.0004(14) 0.076(2)
S4 0.0369(7) 0.0297(6) 0.0754(9) -0.0027(6) 0.0398(7) 0.0092(5)
S5 0.0198(6) 0.0445(7) 0.0663(8) 0.0334(6) 0.0163(6) 0.0174(5)
S6 0.264(4) 0.159(3) 0.0285(10) 0.0167(13) 0.0181(16) 0.106(3)
Cu1 0.0416(4) 0.0357(4) 0.0335(4) 0.0138(3) 0.0212(3) 0.0266(3)
Cu2 0.0275(3) 0.0312(3) 0.0338(4) 0.0042(3) 0.0044(3) 0.0181(2)

loop_
_atom_type_symbol
_atom_type_description
_atom_type_scat_dispersion_real
_atom_type_scat_dispersion_imag
_atom_type_scat_source
C C 0.0033 0.0016 'International Tables Vol C Tables 4.2.6.8 and 6.1.1.4'
H H 0.0000 0.0000 'International Tables Vol C Tables 4.2.6.8 and 6.1.1.4'
N N 0.0061 0.0033 'International Tables Vol C Tables 4.2.6.8 and 6.1.1.4'
O O 0.0106 0.0060 'International Tables Vol C Tables 4.2.6.8 and 6.1.1.4'
S S 0.1246 0.1234 'International Tables Vol C Tables 4.2.6.8 and 6.1.1.4'
Cu Cu 0.3201 1.2651 'International Tables Vol C Tables 4.2.6.8 and 6.1.1.4'

loop_
_geom_angle_atom_site_label_1
_geom_angle_atom_site_label_2
_geom_angle_atom_site_label_3
_geom_angle
_geom_angle_site_symmetry_1
_geom_angle_site_symmetry_3
_geom_angle_publ_flag
C6A C1A C2A 119.1(4) . . ?
C6A C1A C11A 121.8(4) . . ?
C2A C1A C11A 119.0(4) . . ?
C6B C1B C2B 119.2(4) . . ?
C6B C1B C11B 120.7(4) . . ?
C2B C1B C11B 120.1(4) . . ?
C1A C2A C3A 119.2(4) . . ?
C1A C2A H2A 120.4 . . ?
C3A C2A H2A 120.4 . . ?
C1B C2B C3B 120.3(4) . . ?
C1B C2B H2B 119.9 . . ?
C3B C2B H2B 119.9 . . ?
C4A C3A C2A 119.9(4) . . ?
C4A C3A C21A 121.3(4) . . ?
C2A C3A C21A 118.8(4) . . ?
C4B C3B C2B 118.8(4) . . ?
C4B C3B C31B 122.0(4) . . ?
C2B C3B C31B 119.2(4) . . ?
C3A C4A C5A 122.6(4) . . ?
C3A C4A H4A 118.7 . . ?
C5A C4A H4A 118.7 . . ?
C3B C4B C5B 122.2(4) . . ?
C3B C4B H4B 118.9 . . ?
C5B C4B H4B 118.9 . . ?
C4A C5A C6A 117.5(4) . . ?
C4A C5A C31A 121.5(4) . . ?
C6A C5A C31A 120.9(4) . . ?
C4B C5B C6B 118.0(4) . . ?
C4B C5B C21B 120.6(5) . . ?
C6B C5B C21B 121.5(5) . . ?
C1A C6A C5A 121.7(4) . . ?
C1A C6A H6A 119.2 . . ?
C5A C6A H6A 119.2 . . ?
C1B C6B C5B 121.6(4) . . ?
C1B C6B H6B 119.2 . . ?
C5B C6B H6B 119.2 . . ?
N1 C11 C12 125.5(5) . . ?
N1 C11 H11 117.3 . . ?
C12 C11 H11 117.3 . . ?
C16A C11A C12A 118.7(4) . . ?
C16A C11A C1A 122.0(4) . . ?
C12A C11A C1A 119.3(4) . . ?
C16B C11B C12B 119.1(4) . . ?
C16B C11B C1B 120.2(4) . . ?
C12B C11B C1B 120.6(4) . . ?
C11 C12 C13 117.6(6) . . ?
C11 C12 H12 121.2 . . ?
C13 C12 H12 121.2 . . ?
C13A C12A C11A 120.3(5) . . ?
C13A C12A H12A 119.8 . . ?
C11A C12A H12A 119.8 . . ?
C11B C12B C13B 122.1(4) . . ?
C11B C12B H12B 119.0 . . ?
C13B C12B H12B 119.0 . . ?
C14 C13 C12 117.8(5) . . ?
C14 C13 H13 121.1 . . ?
C12 C13 H13 121.1 . . ?
C12A C13A C14A 120.9(5) . . ?
C12A C13A H13A 119.6 . . ?
C14A C13A H13A 119.6 . . ?
C12B C13B C14B 117.3(4) . . ?
C12B C13B H13B 121.3 . . ?
C14B C13B H13B 121.3 . . ?
C13 C14 C15 120.2(5) . . ?
C13 C14 H14 119.9 . . ?
C15 C14 H14 119.9 . . ?
C15A C14A C13A 119.5(4) . . ?
C15A C14A S1 120.9(4) . . ?
C13A C14A S1 119.6(4) . . ?
C15B C14B C13B 121.1(4) . . ?
C15B C14B S4 120.2(4) . . ?
C13B C14B S4 118.7(4) . . ?
N1 C15 C14 123.4(5) . . ?
N1 C15 H15 118.3 . . ?
C14 C15 H15 118.3 . . ?
C14A C15A C16A 119.4(5) . . ?
C14A C15A H15A 120.3 . . ?
C16A C15A H15A 120.3 . . ?
C14B C15B C16B 120.4(4) . . ?
C14B C15B H15B 119.8 . . ?
C16B C15B H15B 119.8 . . ?
C11A C16A C15A 121.1(4) . . ?
C11A C16A H16A 119.5 . . ?
C15A C16A H16A 119.5 . . ?
C11B C16B C15B 119.9(4) . . ?
C11B C16B H16B 120.0 . . ?
C15B C16B H16B 120.0 . . ?
N2 C21 C22 122.1(6) . . ?
N2 C21 H21 119.0 . . ?
C22 C21 H21 119.0 . . ?
C22A C21A C26A 118.9(4) . . ?
C22A C21A C3A 122.0(4) . . ?
C26A C21A C3A 119.1(4) . . ?
C26B C21B C22B 116.8(7) . . ?
C26B C21B C5B 121.2(7) . . ?
C22B C21B C5B 122.0(7) . . ?
C21 C22 C23 117.5(6) . . ?
C21 C22 H22 121.3 . . ?
C23 C22 H22 121.3 . . ?
C21A C22A C23A 121.0(4) . . ?
C21A C22A H22A 119.5 . . ?
C23A C22A H22A 119.5 . . ?
C23B C22B C21B 121.8(7) . . ?
C23B C22B H22B 119.1 . . ?
C21B C22B H22B 119.1 . . ?
C24 C23 C22 118.3(6) . . ?
C24 C23 H23 120.9 . . ?
C22 C23 H23 120.9 . . ?
C24A C23A C22A 119.1(4) . . ?
C24A C23A H23A 120.5 . . ?
C22A C23A H23A 120.5 . . ?
C22B C23B C24B 121.3(7) . . ?
C22B C23B H23B 119.4 . . ?
C24B C23B H23B 119.4 . . ?
C23 C24 C25 122.4(6) . . ?
C23 C24 H24 118.8 . . ?
C25 C24 H24 118.8 . . ?
C25A C24A C23A 120.6(4) . . ?
C25A C24A S2 119.2(4) . . ?
C23A C24A S2 120.1(4) . . ?
C25B C24B C23B 116.8(7) . . ?
C25B C24B S6 121.4(6) . . ?
C23B C24B S6 121.7(6) . . ?
N2 C25 C24 120.9(6) . . ?
N2 C25 H25 119.5 . . ?
C24 C25 H25 119.5 . . ?
C24A C25A C26A 121.2(4) . . ?
C24A C25A H25A 119.4 . . ?
C26A C25A H25A 119.4 . . ?
C26B C25B C24B 122.6(8) . . ?
C26B C25B H25B 118.7 . . ?
C24B C25B H25B 118.7 . . ?
C25A C26A C21A 119.1(4) . . ?
C25A C26A H26A 120.5 . . ?
C21A C26A H26A 120.5 . . ?
C25B C26B C21B 120.4(7) . . ?
C25B C26B H26B 119.8 . . ?
C21B C26B H26B 119.8 . . ?
N3 C31 C32 124.6(6) . . ?
N3 C31 H31 117.7 . . ?
C32 C31 H31 117.7 . . ?
C32B C31B C36B 119.0(4) . . ?
C32B C31B C3B 122.4(4) . . ?
C36B C31B C3B 118.5(4) . . ?
C33 C32 C31 116.3(5) . . ?
C33 C32 H32 121.9 . . ?
C31 C32 H32 121.9 . . ?
C31B C32B C33B 121.6(4) . . ?
C31B C32B H32B 119.2 . . ?
C33B C32B H32B 119.2 . . ?
C32 C33 C34 121.0(4) . . ?
C32 C33 H33 119.5 . . ?
C34 C33 H33 119.5 . . ?
C34B C33B C32B 118.3(4) . . ?
C34B C33B H33B 121.1 . . ?
C32B C33B H33B 120.6 . . ?
C35 C34 C33 117.5(6) . . ?
C35 C34 H34 121.3 . . ?
C33 C34 H34 121.3 . . ?
C33B C34B C35B 121.6(4) . . ?
C33B C34B S5 119.3(4) . . ?
C35B C34B S5 119.1(3) . . ?
C34 C35 N3 122.7(6) . . ?
C34 C35 H35 118.7 . . ?
N3 C35 H35 118.7 . . ?
C36B C35B C34B 120.5(4) . . ?
C36B C35B H35B 119.8 . . ?
C34B C35B H35B 119.8 . . ?
C35B C36B C31B 118.9(4) . . ?
C35B C36B H36B 120.5 . . ?
C31B C36B H36B 120.5 . . ?
C32A C31A C36A 120.0 . . ?
C32A C31A C5A 119.7(4) . . ?
C36A C31A C5A 120.3(4) . . ?
C33A C32A C31A 120.0 . . ?
C33A C32A H32A 120.0 . . ?
C31A C32A H32A 120.0 . . ?
C32A C33A C34A 120.0 . . ?
C32A C33A H33A 120.0 . . ?
C34A C33A H33A 120.0 . . ?
C33A C34A C35A 120.0 . . ?
C33A C34A S3 122.0(3) . . ?
C35A C34A S3 118.0(3) . . ?
C36A C35A C34A 120.0 . . ?
C36A C35A H35A 120.0 . . ?
C34A C35A H35A 120.0 . . ?
C35A C36A C31A 120.0 . . ?
C35A C36A H36A 120.0 . . ?
C31A C36A H36A 120.0 . . ?
N4 C41 C42 124.2(5) . . ?
N4 C41 H41 117.9 . . ?
C42 C41 H41 117.9 . . ?
C43 C42 C41 121.1(5) . . ?
C43 C42 H42 119.4 . . ?
C41 C42 H42 119.4 . . ?
C42 C43 C44 118.1(5) . . ?
C42 C43 H43 120.9 . . ?
C44 C43 H43 120.9 . . ?
C45 C44 C43 118.4(6) . . ?
C45 C44 H44 120.8 . . ?
C43 C44 H44 120.8 . . ?
C44 C45 N4 121.9(5) . . ?
C44 C45 H45 119.1 . . ?
N4 C45 H45 119.1 . . ?
N5 C51 C52 123.3(6) . . ?
N5 C51 H51 118.4 . . ?
C52 C51 H51 118.4 . . ?
C53 C52 C51 119.6(6) . . ?
C53 C52 H52 120.2 . . ?
C51 C52 H52 120.2 . . ?
C52 C53 C54 118.6(6) . . ?
C52 C53 H53 120.7 . . ?
C54 C53 H53 120.7 . . ?
C55 C54 C53 118.1(7) . . ?
C55 C54 H54 120.9 . . ?
C53 C54 H54 120.9 . . ?
N5 C55 C54 122.4(6) . . ?
N5 C55 H55 118.8 . . ?
C54 C55 H55 118.8 . . ?
N6 C61 C62 123.2(5) . . ?
N6 C61 H61 118.4 . . ?
C62 C61 H61 118.4 . . ?
C63 C62 C61 119.9(5) . . ?
C63 C62 H62 120.1 . . ?
C61 C62 H62 120.1 . . ?
C62 C63 C64 118.8(5) . . ?
C62 C63 H63 120.6 . . ?
C64 C63 H63 120.6 . . ?
C65 C64 C63 118.2(5) . . ?
C65 C64 H64 120.9 . . ?
C63 C64 H64 120.9 . . ?
N6 C65 C64 124.3(5) . . ?
N6 C65 H65 117.9 . . ?
C64 C65 H65 117.9 . . ?
N7 C71 C72 122.1(5) . . ?
N7 C71 H71 119.0 . . ?
C72 C71 H71 119.0 . . ?
C73 C72 C71 117.2(5) . . ?
C73 C72 H72 121.4 . . ?
C71 C72 H72 121.4 . . ?
C74 C73 C72 119.6(5) . . ?
C74 C73 H73 120.2 . . ?
C72 C73 H73 120.2 . . ?
C73 C74 C75 119.7(5) . . ?
C73 C74 H74 120.2 . . ?
C75 C74 H74 120.2 . . ?
N7 C75 C74 125.2(5) . . ?
N7 C75 H75 117.4 . . ?
C74 C75 H75 117.4 . . ?
N8 C81 C82 119.4(6) . . ?
N8 C81 H81 120.3 . . ?
C82 C81 H81 120.3 . . ?
C81 C82 C83 119.2(6) . . ?
C81 C82 H82 120.4 . . ?
C83 C82 H82 120.4 . . ?
C84 C83 C82 118.6(6) . . ?
C84 C83 H83 120.7 . . ?
C82 C83 H83 120.7 . . ?
C83 C84 C85 117.3(5) . . ?
C83 C84 H84 121.4 . . ?
C85 C84 H84 121.4 . . ?
N8 C85 C84 125.4(5) . . ?
N8 C85 H85 117.3 . . ?
C84 C85 H85 117.3 . . ?
C11 N1 C15 114.5(4) . . ?
C11 N1 Cu1 120.7(3) . . ?
C15 N1 Cu1 123.1(3) . . ?
C25 N2 C21 118.5(5) . . ?
C25 N2 Cu1 120.6(4) . . ?
C21 N2 Cu1 120.5(4) . . ?
C31 N3 C35 117.5(5) . . ?
C31 N3 Cu1 123.2(4) . . ?
C35 N3 Cu1 118.9(4) . . ?
C41 N4 C45 115.9(4) . . ?
C41 N4 Cu1 122.4(4) . . ?
C45 N4 Cu1 121.0(3) . . ?
C51 N5 C55 117.6(5) . . ?
C51 N5 Cu2 121.3(4) . . ?
C55 N5 Cu2 120.8(3) . . ?
C61 N6 C65 115.0(4) . . ?
C61 N6 Cu2 123.3(3) . . ?
C65 N6 Cu2 120.5(3) . . ?
C75 N7 C71 116.0(4) . . ?
C75 N7 Cu2 122.9(4) . . ?
C71 N7 Cu2 120.4(3) . . ?
C85 N8 C81 119.0(5) . . ?
C85 N8 Cu2 123.6(3) . . ?
C81 N8 Cu2 117.0(4) . . ?
S4 O41 Cu1 158.0(2) . . ?
S5 O51 Cu2 157.8(2) . . ?
O13 S1 O11 113.1(3) . . ?
O13 S1 O12 114.5(4) . . ?
O11 S1 O12 110.3(3) . . ?
O13 S1 C14A 106.2(3) . . ?
O11 S1 C14A 106.2(2) . . ?
O12 S1 C14A 105.9(2) . . ?
O21 S2 O23 113.4(4) . . ?
O21 S2 O22 113.5(3) . . ?
O23 S2 O22 110.2(3) . . ?
O21 S2 C24A 106.4(3) . . ?
O23 S2 C24A 106.5(2) . . ?
O22 S2 C24A 106.22(19) . . ?
O33 S3 O32' 136.6(11) . . ?
O33 S3 O31 114.8(9) . . ?
O32' S3 O31 66.6(9) . . ?
O33 S3 O31' 63.3(8) . . ?
O32' S3 O31' 117.0(9) . . ?
O31 S3 O31' 55.2(8) . . ?
O33 S3 O32 121.3(10) . . ?
O32' S3 O32 34.3(8) . . ?
O31 S3 O32 100.9(8) . . ?
O31' S3 O32 146.6(10) . . ?
O33 S3 O33' 47.0(8) . . ?
O32' S3 O33' 114.6(9) . . ?
O31 S3 O33' 156.8(10) . . ?
O31' S3 O33' 110.3(8) . . ?
O32 S3 O33' 83.1(9) . . ?
O33 S3 C34A 113.7(8) . . ?
O32' S3 C34A 108.7(8) . . ?
O31 S3 C34A 97.3(8) . . ?
O31' S3 C34A 100.9(7) . . ?
O32 S3 C34A 105.5(8) . . ?
O33' S3 C34A 103.7(8) . . ?
O43 S4 O41 112.2(3) . . ?
O43 S4 O42 113.5(4) . . ?
O41 S4 O42 110.7(3) . . ?
O43 S4 C14B 106.8(3) . . ?
O41 S4 C14B 106.43(19) . . ?
O42 S4 C14B 106.7(2) . . ?
O53 S5 O51 111.4(3) . . ?
O53 S5 O52 115.4(4) . . ?
O51 S5 O52 110.2(2) . . ?
O53 S5 C34B 106.6(2) . . ?
O51 S5 C34B 106.30(19) . . ?
O52 S5 C34B 106.4(2) . . ?
O62 S6 O63 127.6(6) . . ?
O62 S6 O61 108.5(6) . . ?
O63 S6 O61 103.4(5) . . ?
O62 S6 C24B 109.1(5) . . ?
O63 S6 C24B 106.7(5) . . ?
O61 S6 C24B 97.3(5) . . ?
N2 Cu1 N4 178.73(15) . . ?
N2 Cu1 N3 91.43(16) . . ?
N4 Cu1 N3 89.71(15) . . ?
N2 Cu1 N1 91.59(16) . . ?
N4 Cu1 N1 87.30(15) . . ?
N3 Cu1 N1 175.79(13) . . ?
N2 Cu1 O41 90.28(14) . . ?
N4 Cu1 O41 89.18(14) . . ?
N3 Cu1 O41 89.11(13) . . ?
N1 Cu1 O41 93.81(13) . . ?
N5 Cu2 N7 178.78(15) . . ?
N5 Cu2 N6 91.57(16) . . ?
N7 Cu2 N6 87.60(16) . . ?
N5 Cu2 N8 91.71(16) . . ?
N7 Cu2 N8 89.16(16) . . ?
N6 Cu2 N8 175.83(13) . . ?
N5 Cu2 O51 89.81(14) . . ?
N7 Cu2 O51 89.35(13) . . ?
N6 Cu2 O51 93.59(13) . . ?
N8 Cu2 O51 89.00(13) . . ?

loop_
_geom_bond_atom_site_label_1
_geom_bond_atom_site_label_2
_geom_bond_distance
_geom_bond_site_symmetry_2
_geom_bond_publ_flag
O31 S3 1.427(8) . ?
O32 S3 1.440(8) . ?
O33 S3 1.367(8) . ?
O31' S3 1.432(8) . ?
O32' S3 1.372(8) . ?
O33' S3 1.429(8) . ?
C1A C6A 1.386(6) . ?
C1A C2A 1.411(5) . ?
C1A C11A 1.483(5) . ?
C1B C6B 1.383(6) . ?
C1B C2B 1.402(5) . ?
C1B C11B 1.496(5) . ?
C2A C3A 1.414(5) . ?
C2A H2A 0.9500 . ?
C2B C3B 1.408(5) . ?
C2B H2B 0.9500 . ?
C3A C4A 1.354(6) . ?
C3A C21A 1.491(5) . ?
C3B C4B 1.377(6) . ?
C3B C31B 1.484(5) . ?
C4A C5A 1.394(6) . ?
C4A H4A 0.9500 . ?
C4B C5B 1.397(6) . ?
C4B H4B 0.9500 . ?
C5A C6A 1.404(6) . ?
C5A C31A 1.484(6) . ?
C5B C6B 1.397(6) . ?
C5B C21B 1.459(9) . ?
C6A H6A 0.9500 . ?
C6B H6B 0.9500 . ?
C11 N1 1.338(7) . ?
C11 C12 1.351(8) . ?
C11 H11 0.9500 . ?
C11A C16A 1.364(6) . ?
C11A C12A 1.419(6) . ?
C11B C16B 1.392(6) . ?
C11B C12B 1.392(6) . ?
C12 C13 1.392(8) . ?
C12 H12 0.9500 . ?
C12A C13A 1.358(6) . ?
C12A H12A 0.9500 . ?
C12B C13B 1.395(6) . ?
C12B H12B 0.9500 . ?
C13 C14 1.352(8) . ?
C13 H13 0.9500 . ?
C13A C14A 1.400(8) . ?
C13A H13A 0.9500 . ?
C13B C14B 1.411(7) . ?
C13B H13B 0.9500 . ?
C14 C15 1.357(7) . ?
C14 H14 0.9500 . ?
C14A C15A 1.378(7) . ?
C14A S1 1.770(4) . ?
C14B C15B 1.376(7) . ?
C14B S4 1.779(4) . ?
C15 N1 1.344(6) . ?
C15 H15 0.9500 . ?
C15A C16A 1.414(6) . ?
C15A H15A 0.9500 . ?
C15B C16B 1.393(6) . ?
C15B H15B 0.9500 . ?
C16A H16A 0.9500 . ?
C16B H16B 0.9500 . ?
C21 N2 1.353(7) . ?
C21 C22 1.386(8) . ?
C21 H21 0.9500 . ?
C21A C22A 1.392(6) . ?
C21A C26A 1.411(6) . ?
C21B C26B 1.398(10) . ?
C21B C22B 1.401(10) . ?
C22 C23 1.437(10) . ?
C22 H22 0.9500 . ?
C22A C23A 1.403(6) . ?
C22A H22A 0.9500 . ?
C22B C23B 1.377(10) . ?
C22B H22B 0.9500 . ?
C23 C24 1.298(10) . ?
C23 H23 0.9500 . ?
C23A C24A 1.384(7) . ?
C23A H23A 0.9500 . ?
C23B C24B 1.390(10) . ?
C23B H23B 0.9500 . ?
C24 C25 1.388(8) . ?
C24 H24 0.9500 . ?
C24A C25A 1.371(7) . ?
C24A S2 1.772(4) . ?
C24B C25B 1.380(10) . ?
C24B S6 1.757(8) . ?
C25 N2 1.334(7) . ?
C25 H25 0.9500 . ?
C25A C26A 1.397(6) . ?
C25A H25A 0.9500 . ?
C25B C26B 1.381(10) . ?
C25B H25B 0.9500 . ?
C26A H26A 0.9500 . ?
C26B H26B 0.9500 . ?
C31 N3 1.309(7) . ?
C31 C32 1.396(8) . ?
C31 H31 0.9500 . ?
C31B C32B 1.377(6) . ?
C31B C36B 1.436(6) . ?
C32 C33 1.342(7) . ?
C32 H32 0.9500 . ?
C32B C33B 1.400(5) . ?
C32B H32B 0.9500 . ?
C33 C34 1.430(8) . ?
C33 H33 0.9500 . ?
C33B C34B 1.383(6) . ?
C33B H33B 0.9500 . ?
C34 C35 1.332(9) . ?
C34 H34 0.9500 . ?
C34B C35B 1.384(7) . ?
C34B S5 1.790(4) . ?
C35 N3 1.375(7) . ?
C35 H35 0.9500 . ?
C35B C36B 1.380(6) . ?
C35B H35B 0.9500 . ?
C36B H36B 0.9500 . ?
C31A C32A 1.3900 . ?
C31A C36A 1.3900 . ?
C32A C33A 1.3900 . ?
C32A H32A 0.9500 . ?
C33A C34A 1.3900 . ?
C33A H33A 0.9500 . ?
C34A C35A 1.3900 . ?
C34A S3 1.773(4) . ?
C35A C36A 1.3900 . ?
C35A H35A 0.9500 . ?
C36A H36A 0.9500 . ?
C41 N4 1.290(6) . ?
C41 C42 1.373(7) . ?
C41 H41 0.9500 . ?
C42 C43 1.312(9) . ?
C42 H42 0.9500 . ?
C43 C44 1.391(9) . ?
C43 H43 0.9500 . ?
C44 C45 1.380(8) . ?
C44 H44 0.9500 . ?
C45 N4 1.388(7) . ?
C45 H45 0.9500 . ?
C51 N5 1.327(6) . ?
C51 C52 1.360(8) . ?
C51 H51 0.9500 . ?
C52 C53 1.352(11) . ?
C52 H52 0.9500 . ?
C53 C54 1.402(10) . ?
C53 H53 0.9500 . ?
C54 C55 1.371(8) . ?
C54 H54 0.9500 . ?
C55 N5 1.349(7) . ?
C55 H55 0.9500 . ?
C61 N6 1.341(6) . ?
C61 C62 1.381(8) . ?
C61 H61 0.9500 . ?
C62 C63 1.341(8) . ?
C62 H62 0.9500 . ?
C63 C64 1.377(8) . ?
C63 H63 0.9500 . ?
C64 C65 1.368(8) . ?
C64 H64 0.9500 . ?
C65 N6 1.357(6) . ?
C65 H65 0.9500 . ?
C71 N7 1.388(7) . ?
C71 C72 1.398(8) . ?
C71 H71 0.9500 . ?
C72 C73 1.396(9) . ?
C72 H72 0.9500 . ?
C73 C74 1.323(9) . ?
C73 H73 0.9500 . ?
C74 C75 1.375(8) . ?
C74 H74 0.9500 . ?
C75 N7 1.286(6) . ?
C75 H75 0.9500 . ?
C81 N8 1.364(7) . ?
C81 C82 1.376(9) . ?
C81 H81 0.9500 . ?
C82 C83 1.455(10) . ?
C82 H82 0.9500 . ?
C83 C84 1.326(9) . ?
C83 H83 0.9500 . ?
C84 C85 1.395(8) . ?
C84 H84 0.9500 . ?
C85 N8 1.300(6) . ?
C85 H85 0.9500 . ?
N1 Cu1 2.039(4) . ?
N2 Cu1 2.016(4) . ?
N3 Cu1 2.031(4) . ?
N4 Cu1 2.028(4) . ?
N5 Cu2 2.023(4) . ?
N6 Cu2 2.034(4) . ?
N7 Cu2 2.025(4) . ?
N8 Cu2 2.035(4) . ?
O11 S1 1.447(3) . ?
O12 S1 1.472(5) . ?
O13 S1 1.414(5) . ?
O21 S2 1.422(5) . ?
O22 S2 1.458(3) . ?
O23 S2 1.458(5) . ?
O41 S4 1.449(3) . ?
O41 Cu1 2.414(3) . ?
O42 S4 1.470(5) . ?
O43 S4 1.423(5) . ?
O51 S5 1.444(3) . ?
O51 Cu2 2.423(3) . ?
O52 S5 1.465(5) . ?
O53 S5 1.418(4) . ?
O61 S6 1.480(6) . ?
O62 S6 1.377(6) . ?
O63 S6 1.383(6) . ?
